data_7160173
loop_
_publ_author_name
'Thunga, Sanjeeva'
'Singh, Neetika'
'Inapanuri, Madhu'
'Kokatla, Hari Prasad'

_publ_section_title
;
 Rongalite induced metal-free C(sp<sup>2</sup>)-H functionalization of
 indoles: direct access to 3-(sulfonylmethyl) indoles.
;
_journal_issue 44
_journal_name_full 'Organic &amp; biomolecular chemistry'
_journal_page_first 8787
_journal_page_last 8792
_journal_paper_doi 10.1039/d4ob01356e
_journal_volume 22
_journal_year 2024
_chemical_formula_moiety '0.5(C25 H25 N O2 S)'
_chemical_formula_sum 'C12.5 H12.5 N0.5 O S0.5'
_chemical_formula_weight 201.77
_space_group_crystal_system triclinic
_space_group_IT_number 2
_space_group_name_Hall '-P 1'
_space_group_name_H-M_alt 'P -1'
_symmetry_Int_Tables_number 2
_atom_sites_solution_primary dual
_audit_creation_date 2019-12-24
_audit_creation_method
;
Olex2 1.2
(compiled 2018.05.29 svn.r3508 for OlexSys, GUI svn.r5506)
;
_audit_update_record
;
2020-01-02 deposited with the CCDC.	2024-10-07 downloaded from the CCDC.
;
_cell_angle_alpha 96.935(2)
_cell_angle_beta 104.121(2)
_cell_angle_gamma 102.127(2)
_cell_formula_units_Z 4
_cell_length_a 8.4532(2)
_cell_length_b 10.3709(2)
_cell_length_c 12.4478(3)
_cell_measurement_reflns_used 7200
_cell_measurement_temperature 93(2)
_cell_measurement_theta_max 79.1210
_cell_measurement_theta_min 5.5970
_cell_volume 1017.51(4)
_computing_cell_refinement 'CrysAlisPro 1.171.39.20a (Rigaku OD, 2015)'
_computing_data_collection 'CrysAlisPro 1.171.39.20a (Rigaku OD, 2015)'
_computing_data_reduction 'CrysAlisPro 1.171.39.20a (Rigaku OD, 2015)'
_computing_molecular_graphics 'Olex2 (Dolomanov et al., 2009)'
_computing_publication_material 'Olex2 (Dolomanov et al., 2009)'
_computing_structure_refinement 'olex2.refine (Bourhis et al., 2015)'
_computing_structure_solution 'ShelXT (Sheldrick, 2015)'
_diffrn_ambient_temperature 93(2)
_diffrn_detector 'CCD plate'
_diffrn_measured_fraction_theta_full 0.9650
_diffrn_measured_fraction_theta_max 0.9650
_diffrn_measurement_details
;
List of Runs (angles in degrees, time in seconds):

  # Type    Start    End  Width  t~exp~   \w     \q     \k     \f   Frames
#--------------------------------------------------------------------------
  1  \w    -73.00 -48.00   0.50    1.00    --    0.00 -19.00-150.00   50
  2  \w     27.00  68.00   0.50    1.00    --    0.00  37.00-180.00   82
  3  \w    -35.00  21.00   0.50    1.00    --    0.00 -19.00-150.00  112
  4  \w    -75.00  17.00   0.50    1.00    --    0.00 -37.00 150.00  184
  5  \w    -11.00  88.00   0.50    1.00    --    0.00  37.00 120.00  198
  6  \w     44.00  94.00   0.50    3.08    --  107.20 -30.00 -90.00  100
  7  \w     81.00 195.00   0.50    3.08    --  107.20  15.00  30.00  228
  8  \w     46.00  77.00   0.50    3.08    --  107.20 -45.00 150.00   62
  9  \w     28.00 140.00   0.50    3.08    --  107.20 -82.00 120.00  224
 10  \w     38.00 135.00   0.50    3.08    --  107.20 -15.00 -30.00  194
 11  \w    102.00 186.00   0.50    3.08    --  107.20  15.00 -60.00  168
 12  \w     39.00 140.00   0.50    3.08    --  107.20 -82.00 -90.00  202
 13  \w     92.00 196.00   0.50    3.08    --  107.20  30.00 -30.00  208
 14  \w     48.00  82.00   0.50    3.08    --  107.20 -61.00  30.00   68
 15  \w     46.00 100.00   0.50    3.08    --  107.20 -82.00 -60.00  108
 16  \w     81.00 117.00   0.50    3.08    --  107.20 -45.00 150.00   72
 17  \w     39.00 127.00   0.50    3.08    --  107.20 -61.00 120.00  176
 18  \w     92.00 136.00   0.50    3.08    --  107.20 -82.00   0.00   88
 19  \w     89.00 114.00   0.50    3.08    --  107.20 -82.00-180.00   50
 20  \w     43.00 110.00   0.50    3.08    --  107.20 -82.00  30.00  134
 21  \w     46.00  71.00   0.50    3.08    --  107.20 -82.00   0.00   50
;
_diffrn_measurement_device 'four-circle diffractometer'
_diffrn_measurement_device_type 'XtaLAB Pro: Kappa dual offset/far'
_diffrn_measurement_method '\w scans'
_diffrn_orient_matrix_type 'CrysAlisPro convention (1999,Acta A55,543-557)'
_diffrn_orient_matrix_UB_11 -0.0195809000
_diffrn_orient_matrix_UB_12 0.0035947000
_diffrn_orient_matrix_UB_13 0.1200925000
_diffrn_orient_matrix_UB_21 0.1702189000
_diffrn_orient_matrix_UB_22 0.1048807000
_diffrn_orient_matrix_UB_23 0.0468220000
_diffrn_orient_matrix_UB_31 -0.0910414000
_diffrn_orient_matrix_UB_32 0.1133908000
_diffrn_orient_matrix_UB_33 -0.0150395000
_diffrn_radiation_monochromator graphite
_diffrn_radiation_probe x-ray
_diffrn_radiation_type 'Cu K\a'
_diffrn_radiation_wavelength 1.54184
_diffrn_reflns_av_R_equivalents 0.0274
_diffrn_reflns_av_unetI/netI 0.0331
_diffrn_reflns_limit_h_max 10
_diffrn_reflns_limit_h_min -10
_diffrn_reflns_limit_k_max 13
_diffrn_reflns_limit_k_min -7
_diffrn_reflns_limit_l_max 15
_diffrn_reflns_limit_l_min -15
_diffrn_reflns_number 10533
_diffrn_reflns_theta_full 79.7486
_diffrn_reflns_theta_max 79.75
_diffrn_reflns_theta_min 3.72
_diffrn_source 'fine-focus sealed X-ray tube'
_diffrn_source_type 'Enhance (Cu) X-ray Source'
_exptl_absorpt_coefficient_mu 1.576
_exptl_absorpt_correction_T_max 1.00000
_exptl_absorpt_correction_T_min 0.69174
_exptl_absorpt_correction_type multi-scan
_exptl_absorpt_process_details
;
CrysAlisPro 1.171.39.20a (Rigaku Oxford Diffraction, 2015)
Empirical absorption correction using spherical harmonics,
 implemented in SCALE3 ABSPACK scaling algorithm.
;
_exptl_crystal_colour colourless
_exptl_crystal_density_diffrn 1.3171
_exptl_crystal_description block
_exptl_crystal_F_000 429.8533
_exptl_crystal_size_max 0.2
_exptl_crystal_size_mid 0.1
_exptl_crystal_size_min 0.1
_refine_diff_density_max 0.3287
_refine_diff_density_min -0.4861
_refine_diff_density_rms 0.0542
_refine_ls_d_res_high 0.7834
_refine_ls_d_res_low 11.8714
_refine_ls_extinction_expression Fc^*^=kFc[1+0.001xFc^2^\l^3^/sin(2\q)]^-1/4^
_refine_ls_goodness_of_fit_ref 1.0231
_refine_ls_hydrogen_treatment constr
_refine_ls_matrix_type full
_refine_ls_number_constraints 41
_refine_ls_number_parameters 267
_refine_ls_number_reflns 4274
_refine_ls_number_restraints 0
_refine_ls_restrained_S_all 1.0231
_refine_ls_R_factor_all 0.0411
_refine_ls_R_factor_gt 0.0390
_refine_ls_shift/su_max 0.0000
_refine_ls_shift/su_mean 0.0000
_refine_ls_structure_factor_coef Fsqd
_refine_ls_weighting_details 'w=1/[\s^2^(Fo^2^)+(0.0512P)^2^+0.6500P] where P=(Fo^2^+2Fc^2^)/3'
_refine_ls_weighting_scheme calc
_refine_ls_wR_factor_gt 0.1050
_refine_ls_wR_factor_ref 0.1065
_reflns_Friedel_coverage 0.0
_reflns_limit_h_max 10
_reflns_limit_h_min -10
_reflns_limit_k_max 13
_reflns_limit_k_min -13
_reflns_limit_l_max 15
_reflns_limit_l_min 0
_reflns_number_gt 3973
_reflns_number_total 4274
_reflns_threshold_expression I>=2u(I)
_cod_data_source_file d4ob01356e2.cif
_cod_data_source_block exp_538_23
_cod_depositor_comments 'Adding full bibliography for 7160172--7160173.cif.'
_cod_database_code 7160173
_reflns_odcompleteness_completeness 99.53
_reflns_odcompleteness_iscentric 1
_reflns_odcompleteness_theta 71.98
_olex2_refinement_description
;
1. Fixed Uiso
 At 1.2 times of:
  All C(H) groups, All C(H,H) groups
 At 1.5 times of:
  All C(H,H,H) groups
2.a Secondary CH2 refined with riding coordinates:
 C00M(H00a,H00c)
2.b Aromatic/amide H refined with riding coordinates:
 C00K(H00K), C00F(H00F), C00L(H00L), C00P(H00q), C00R(H00s), C00J(H00J),
 C00E(H00E), C00Q(H00r), C00G(H00G), C00H(H00H), C00B(H00B)
2.c Idealised Me refined as rotating group:
 C00N(H00d,H00i,H00m), C00O(H00n,H00o,H00p), C00S(H00t,H00u,H00v), C00T(H00w,
 H00x,H00y)
;
_olex2_submission_special_instructions 'No special instructions were received'
_oxdiff_exptl_absorpt_empirical_details
;
Empirical correction (ABSPACK) includes:
- Absorption correction using spherical harmonics
- Frame scaling
;
_oxdiff_exptl_absorpt_empirical_full_max 1.799
_oxdiff_exptl_absorpt_empirical_full_min 0.699

loop_
_space_group_symop_id
_space_group_symop_operation_xyz
1 x,y,z
2 -x,-y,-z

loop_
_atom_site_label
_atom_site_type_symbol
_atom_site_fract_x
_atom_site_fract_y
_atom_site_fract_z
_atom_site_U_iso_or_equiv
_atom_site_adp_type
_atom_site_occupancy
_atom_site_refinement_flags_posn
S001 S 0.51274(4) 0.68738(3) 0.78149(3) 0.01830(12) Uani 1.000000 .
O002 O 0.42647(14) 0.62369(11) 0.85519(9) 0.0241(2) Uani 1.000000 .
O003 O 0.44877(14) 0.79276(11) 0.73505(10) 0.0245(2) Uani 1.000000 .
N004 N 0.11964(16) 0.35301(13) 0.46904(11) 0.0196(3) Uani 1.000000 .
C005 C 0.34880(18) 0.50598(14) 0.58246(12) 0.0178(3) Uani 1.000000 .
C006 C 0.27691(18) 0.27290(14) 0.63542(13) 0.0188(3) Uani 1.000000 .
C007 C 0.24897(18) 0.37706(14) 0.56745(12) 0.0182(3) Uani 1.000000 .
C008 C 0.13507(19) 0.46562(15) 0.41976(13) 0.0204(3) Uani 1.000000 .
C009 C 0.73288(19) 0.74662(15) 0.85142(12) 0.0192(3) Uani 1.000000 .
C00A C 0.8297(2) 0.86103(15) 0.82448(13) 0.0212(3) Uani 1.000000 .
C00B C 0.28196(19) 0.14592(15) 0.58482(13) 0.0217(3) Uani 1.000000 .
C00C C 0.27828(19) 0.56332(15) 0.48844(12) 0.0191(3) Uani 1.000000 .
C00D C 0.8104(2) 0.67081(15) 0.92564(13) 0.0218(3) Uani 1.000000 .
C00E C 0.3100(2) 0.30123(15) 0.75241(13) 0.0216(3) Uani 1.000000 .
C00F C 1.0025(2) 0.89814(16) 0.87577(13) 0.0238(3) Uani 1.000000 .
C00G C 0.3559(2) 0.08134(16) 0.76613(14) 0.0243(3) Uani 1.000000 .
C00H C 0.32278(19) 0.05185(15) 0.64979(14) 0.0233(3) Uani 1.000000 .
C00I C 1.0827(2) 0.82675(17) 0.94974(13) 0.0252(3) Uani 1.000000 .
C00J C 0.0375(2) 0.48646(18) 0.31813(13) 0.0260(3) Uani 1.000000 .
C00K C 0.9842(2) 0.71462(16) 0.97349(13) 0.0243(3) Uani 1.000000 .
C00L C 0.3290(2) 0.68460(16) 0.45267(13) 0.0228(3) Uani 1.000000 .
C00M C 0.51513(18) 0.56488(14) 0.66679(12) 0.0185(3) Uani 1.000000 .
C00N C 0.7617(2) 0.94597(17) 0.74266(14) 0.0273(3) Uani 1.000000 .
C00O C -0.02058(19) 0.23410(16) 0.42641(14) 0.0237(3) Uani 1.000000 .
C00P C 0.2354(2) 0.70474(18) 0.35119(14) 0.0281(4) Uani 1.000000 .
C00Q C 0.3487(2) 0.20566(16) 0.81720(14) 0.0249(3) Uani 1.000000 .
C00R C 0.0906(2) 0.60747(19) 0.28547(14) 0.0298(4) Uani 1.000000 .
C00S C 0.7209(2) 0.54423(16) 0.95606(14) 0.0271(3) Uani 1.000000 .
C00T C 1.2707(2) 0.8664(2) 0.99857(16) 0.0342(4) Uani 1.000000 .
H00K H 1.0364(2) 0.66657(16) 1.02356(13) 0.0291(4) Uiso 1.000000 R
H00F H 1.0669(2) 0.97395(16) 0.85979(13) 0.0286(4) Uiso 1.000000 R
H00L H 0.4236(2) 0.75002(16) 0.49624(13) 0.0274(4) Uiso 1.000000 R
H00q H 0.2688(2) 0.78411(18) 0.32588(14) 0.0338(4) Uiso 1.000000 R
H00s H 0.0289(2) 0.62489(19) 0.21841(14) 0.0358(4) Uiso 1.000000 R
H00J H -0.0583(2) 0.42217(18) 0.27468(13) 0.0312(4) Uiso 1.000000 R
H00E H 0.3061(2) 0.38454(15) 0.78736(13) 0.0259(4) Uiso 1.000000 R
H00r H 0.3699(2) 0.22531(16) 0.89504(14) 0.0299(4) Uiso 1.000000 R
H00G H 0.3827(2) 0.01798(16) 0.80962(14) 0.0292(4) Uiso 1.000000 R
H00H H 0.32803(19) -0.03128(15) 0.61538(14) 0.0280(4) Uiso 1.000000 R
H00B H 0.25767(19) 0.12466(15) 0.50684(13) 0.0260(4) Uiso 1.000000 R
H00a H 0.59388(18) 0.60658(14) 0.62850(12) 0.0223(3) Uiso 1.000000 R
H00c H 0.55664(18) 0.49288(14) 0.69756(12) 0.0223(3) Uiso 1.000000 R
H00d H 0.6996(14) 0.8896(2) 0.6714(4) 0.0410(5) Uiso 1.000000 GR
H00i H 0.6887(14) 0.9911(11) 0.7719(5) 0.0410(5) Uiso 1.000000 GR
H00m H 0.8536(2) 1.0111(9) 0.7327(9) 0.0410(5) Uiso 1.000000 GR
H00n H 0.0025(7) 0.1757(6) 0.3694(8) 0.0355(5) Uiso 1.000000 GR
H00o H -0.0348(10) 0.1879(7) 0.4871(2) 0.0355(5) Uiso 1.000000 GR
H00p H -0.1218(4) 0.26044(19) 0.3947(10) 0.0355(5) Uiso 1.000000 GR
H00t H 0.6373(12) 0.5634(3) 0.9913(10) 0.0407(5) Uiso 1.000000 GR
H00u H 0.6676(14) 0.4777(5) 0.8890(2) 0.0407(5) Uiso 1.000000 GR
H00v H 0.8010(3) 0.5111(8) 1.0071(9) 0.0407(5) Uiso 1.000000 GR
H00w H 1.3228(2) 0.8324(13) 0.9446(5) 0.0514(6) Uiso 1.000000 GR
H00x H 1.3090(3) 0.9624(2) 1.0166(12) 0.0514(6) Uiso 1.000000 GR
H00y H 1.3004(3) 0.8296(13) 1.0657(7) 0.0514(6) Uiso 1.000000 GR

loop_
_atom_site_aniso_label
_atom_site_aniso_U_11
_atom_site_aniso_U_22
_atom_site_aniso_U_33
_atom_site_aniso_U_12
_atom_site_aniso_U_13
_atom_site_aniso_U_23
S001 0.02016(19) 0.01649(18) 0.01962(19) 0.00694(13) 0.00628(14) 0.00269(13)
O002 0.0254(6) 0.0243(5) 0.0251(6) 0.0061(4) 0.0121(4) 0.0040(4)
O003 0.0247(6) 0.0201(5) 0.0293(6) 0.0109(4) 0.0045(4) 0.0040(4)
N004 0.0175(6) 0.0206(6) 0.0196(6) 0.0038(5) 0.0040(5) 0.0035(5)
C005 0.0204(7) 0.0174(7) 0.0181(7) 0.0079(5) 0.0067(5) 0.0036(5)
C006 0.0170(7) 0.0181(7) 0.0218(7) 0.0039(5) 0.0065(5) 0.0046(5)
C007 0.0189(7) 0.0192(7) 0.0178(7) 0.0066(5) 0.0061(5) 0.0028(5)
C008 0.0212(7) 0.0249(7) 0.0188(7) 0.0098(6) 0.0081(6) 0.0054(6)
C009 0.0225(7) 0.0183(7) 0.0177(7) 0.0071(6) 0.0063(6) 0.0013(5)
C00A 0.0255(8) 0.0200(7) 0.0188(7) 0.0062(6) 0.0077(6) 0.0020(6)
C00B 0.0224(7) 0.0186(7) 0.0234(7) 0.0039(6) 0.0070(6) 0.0017(6)
C00C 0.0214(7) 0.0206(7) 0.0194(7) 0.0101(6) 0.0083(6) 0.0051(6)
C00D 0.0284(8) 0.0222(7) 0.0173(7) 0.0103(6) 0.0076(6) 0.0027(6)
C00E 0.0251(8) 0.0182(7) 0.0224(7) 0.0074(6) 0.0069(6) 0.0036(6)
C00F 0.0254(8) 0.0230(7) 0.0232(7) 0.0044(6) 0.0096(6) 0.0014(6)
C00G 0.0239(8) 0.0202(7) 0.0308(8) 0.0067(6) 0.0073(6) 0.0103(6)
C00H 0.0216(7) 0.0158(7) 0.0321(8) 0.0043(6) 0.0077(6) 0.0026(6)
C00I 0.0232(8) 0.0298(8) 0.0208(7) 0.0074(6) 0.0056(6) -0.0025(6)
C00J 0.0236(8) 0.0368(9) 0.0199(7) 0.0115(7) 0.0061(6) 0.0071(6)
C00K 0.0271(8) 0.0275(8) 0.0193(7) 0.0128(6) 0.0038(6) 0.0035(6)
C00L 0.0263(8) 0.0228(7) 0.0250(8) 0.0109(6) 0.0114(6) 0.0083(6)
C00M 0.0206(7) 0.0164(6) 0.0205(7) 0.0071(5) 0.0070(6) 0.0032(5)
C00N 0.0305(8) 0.0258(8) 0.0290(8) 0.0071(7) 0.0110(7) 0.0113(7)
C00O 0.0186(7) 0.0252(8) 0.0239(7) 0.0032(6) 0.0037(6) 0.0003(6)
C00P 0.0347(9) 0.0316(8) 0.0282(8) 0.0169(7) 0.0150(7) 0.0155(7)
C00Q 0.0292(8) 0.0245(8) 0.0236(8) 0.0089(6) 0.0080(6) 0.0086(6)
C00R 0.0321(9) 0.0426(10) 0.0227(8) 0.0194(8) 0.0095(7) 0.0144(7)
C00S 0.0330(9) 0.0240(8) 0.0269(8) 0.0105(7) 0.0075(7) 0.0097(6)
C00T 0.0247(8) 0.0427(10) 0.0305(9) 0.0084(7) 0.0033(7) -0.0024(8)

loop_
_atom_type_symbol
_atom_type_scat_dispersion_real
_atom_type_scat_dispersion_imag
_atom_type_scat_Cromer_Mann_a1
_atom_type_scat_Cromer_Mann_a2
_atom_type_scat_Cromer_Mann_a3
_atom_type_scat_Cromer_Mann_a4
_atom_type_scat_Cromer_Mann_b1
_atom_type_scat_Cromer_Mann_b2
_atom_type_scat_Cromer_Mann_b3
_atom_type_scat_Cromer_Mann_b4
_atom_type_scat_Cromer_Mann_c
_atom_type_scat_source
_atom_type_scat_dispersion_source
H 0.00000 0.00000 0.49300 0.32291 0.14019 0.04081 10.51090 26.12570 3.14236 57.79970 0.0030380000826 'International Tables Volume C Table 6.1.1.4 (pp. 500-502)' 'Henke, Gullikson and Davis, At. Data and Nucl. Data Tables, 1993, 54, 2'
C 0.01920 0.00962 2.31000 1.02000 1.58860 0.86500 20.84390 10.20750 0.56870 51.65120 0.215599998832 'International Tables Volume C Table 6.1.1.4 (pp. 500-502)' 'Henke, Gullikson and Davis, At. Data and Nucl. Data Tables, 1993, 54, 2'
S 0.33537 0.55136 6.90530 5.20340 1.43790 1.58630 1.46790 22.21510 0.25360 56.17200 0.866900026798 'International Tables Volume C Table 6.1.1.4 (pp. 500-502)' 'Henke, Gullikson and Davis, At. Data and Nucl. Data Tables, 1993, 54, 2'
O 0.05239 0.03377 3.04850 2.28680 1.54630 0.86700 13.27710 5.70110 0.32390 32.90890 0.250800013542 'International Tables Volume C Table 6.1.1.4 (pp. 500-502)' 'Henke, Gullikson and Davis, At. Data and Nucl. Data Tables, 1993, 54, 2'
N 0.03256 0.01839 12.21260 3.13220 2.01250 1.16630 0.00570 9.89330 28.99750 0.58260 -11.5290002823 'International Tables Volume C Table 6.1.1.4 (pp. 500-502)' 'Henke, Gullikson and Davis, At. Data and Nucl. Data Tables, 1993, 54, 2'

loop_
_geom_angle_atom_site_label_1
_geom_angle_atom_site_label_2
_geom_angle_atom_site_label_3
_geom_angle
_geom_angle_site_symmetry_1
_geom_angle_site_symmetry_3
_geom_angle_publ_flag
O003 S001 O002 116.15(7) . . ?
C009 S001 O002 109.76(7) . . ?
C009 S001 O003 110.24(7) . . ?
C00M S001 O002 110.50(7) . . ?
C00M S001 O003 108.20(7) . . ?
C00M S001 C009 100.89(7) . . ?
C008 N004 C007 109.01(12) . . ?
C00O N004 C007 126.95(13) . . ?
C00O N004 C008 123.85(13) . . ?
C00C C005 C007 106.93(13) . . ?
C00M C005 C007 126.66(13) . . ?
C00M C005 C00C 125.45(13) . . ?
C00B C006 C007 120.68(13) . . ?
C00E C006 C007 120.65(13) . . ?
C00E C006 C00B 118.54(14) . . ?
C005 C007 N004 109.10(13) . . ?
C006 C007 N004 122.62(13) . . ?
C006 C007 C005 128.05(13) . . ?
C00C C008 N004 107.94(13) . . ?
C00J C008 N004 129.49(15) . . ?
C00J C008 C00C 122.52(14) . . ?
C00A C009 S001 120.02(11) . . ?
C00D C009 S001 118.84(11) . . ?
C00D C009 C00A 120.89(14) . . ?
C00F C00A C009 117.89(14) . . ?
C00N C00A C009 125.50(14) . . ?
C00N C00A C00F 116.60(14) . . ?
C00H C00B C006 120.71(14) . . ?
H00B C00B C006 119.65(9) . . ?
H00B C00B C00H 119.65(9) . . ?
C008 C00C C005 107.02(13) . . ?
C00L C00C C005 133.53(15) . . ?
C00L C00C C008 119.29(14) . . ?
C00K C00D C009 117.67(14) . . ?
C00S C00D C009 125.32(14) . . ?
C00S C00D C00K 117.01(14) . . ?
C00Q C00E C006 120.50(14) . . ?
H00E C00E C006 119.75(9) . . ?
H00E C00E C00Q 119.75(9) . . ?
C00I C00F C00A 122.77(15) . . ?
H00F C00F C00A 118.62(9) . . ?
H00F C00F C00I 118.62(9) . . ?
C00Q C00G C00H 119.73(14) . . ?
H00G C00G C00H 120.13(9) . . ?
H00G C00G C00Q 120.13(9) . . ?
C00G C00H C00B 120.20(14) . . ?
H00H C00H C00B 119.90(9) . . ?
H00H C00H C00G 119.90(9) . . ?
C00K C00I C00F 117.78(15) . . ?
C00T C00I C00F 120.95(16) . . ?
C00T C00I C00K 121.22(16) . . ?
C00R C00J C008 116.73(16) . . ?
H00J C00J C008 121.64(10) . . ?
H00J C00J C00R 121.64(10) . . ?
C00I C00K C00D 122.97(15) . . ?
H00K C00K C00D 118.51(9) . . ?
H00K C00K C00I 118.51(9) . . ?
C00P C00L C00C 118.51(16) . . ?
H00L C00L C00C 120.75(9) . . ?
H00L C00L C00P 120.75(10) . . ?
C005 C00M S001 114.77(10) . . ?
H00a C00M S001 108.57(5) . . ?
H00a C00M C005 108.57(8) . . ?
H00c C00M S001 108.57(5) . . ?
H00c C00M C005 108.57(8) . . ?
H00c C00M H00a 107.6 . . ?
H00d C00N C00A 109.5 . . ?
H00i C00N C00A 109.5 . . ?
H00i C00N H00d 109.5 . . ?
H00m C00N C00A 109.5 . . ?
H00m C00N H00d 109.5 . . ?
H00m C00N H00i 109.5 . . ?
H00n C00O N004 109.5 . . ?
H00o C00O N004 109.5 . . ?
H00o C00O H00n 109.5 . . ?
H00p C00O N004 109.5 . . ?
H00p C00O H00n 109.5 . . ?
H00p C00O H00o 109.5 . . ?
C00R C00P C00L 121.26(15) . . ?
H00q C00P C00L 119.37(10) . . ?
H00q C00P C00R 119.37(9) . . ?
C00G C00Q C00E 120.30(15) . . ?
H00r C00Q C00E 119.85(9) . . ?
H00r C00Q C00G 119.85(9) . . ?
C00P C00R C00J 121.65(15) . . ?
H00s C00R C00J 119.17(10) . . ?
H00s C00R C00P 119.17(9) . . ?
H00t C00S C00D 109.5 . . ?
H00u C00S C00D 109.5 . . ?
H00u C00S H00t 109.5 . . ?
H00v C00S C00D 109.5 . . ?
H00v C00S H00t 109.5 . . ?
H00v C00S H00u 109.5 . . ?
H00w C00T C00I 109.5 . . ?
H00x C00T C00I 109.5 . . ?
H00x C00T H00w 109.5 . . ?
H00y C00T C00I 109.5 . . ?
H00y C00T H00w 109.5 . . ?
H00y C00T H00x 109.5 . . ?

loop_
_geom_bond_atom_site_label_1
_geom_bond_atom_site_label_2
_geom_bond_distance
_geom_bond_site_symmetry_2
_geom_bond_publ_flag
S001 O002 1.4422(11) . ?
S001 O003 1.4385(11) . ?
S001 C009 1.7884(15) . ?
S001 C00M 1.7999(15) . ?
N004 C007 1.3842(19) . ?
N004 C008 1.3803(19) . ?
N004 C00O 1.4589(19) . ?
C005 C007 1.387(2) . ?
C005 C00C 1.434(2) . ?
C005 C00M 1.489(2) . ?
C006 C007 1.473(2) . ?
C006 C00B 1.403(2) . ?
C006 C00E 1.396(2) . ?
C008 C00C 1.412(2) . ?
C008 C00J 1.400(2) . ?
C009 C00A 1.419(2) . ?
C009 C00D 1.413(2) . ?
C00A C00F 1.393(2) . ?
C00A C00N 1.513(2) . ?
C00B C00H 1.386(2) . ?
C00B H00B 0.9300 . ?
C00C C00L 1.402(2) . ?
C00D C00K 1.395(2) . ?
C00D C00S 1.510(2) . ?
C00E C00Q 1.393(2) . ?
C00E H00E 0.9300 . ?
C00F C00I 1.388(2) . ?
C00F H00F 0.9300 . ?
C00G C00H 1.389(2) . ?
C00G C00Q 1.387(2) . ?
C00G H00G 0.9300 . ?
C00H H00H 0.9300 . ?
C00I C00K 1.389(2) . ?
C00I C00T 1.502(2) . ?
C00J C00R 1.385(2) . ?
C00J H00J 0.9300 . ?
C00K H00K 0.9300 . ?
C00L C00P 1.382(2) . ?
C00L H00L 0.9300 . ?
C00M H00a 0.9700 . ?
C00M H00c 0.9700 . ?
C00N H00d 0.9600 . ?
C00N H00i 0.9600 . ?
C00N H00m 0.9600 . ?
C00O H00n 0.9600 . ?
C00O H00o 0.9600 . ?
C00O H00p 0.9600 . ?
C00P C00R 1.407(3) . ?
C00P H00q 0.9300 . ?
C00Q H00r 0.9300 . ?
C00R H00s 0.9300 . ?
C00S H00t 0.9600 . ?
C00S H00u 0.9600 . ?
C00S H00v 0.9600 . ?
C00T H00w 0.9600 . ?
C00T H00x 0.9600 . ?
C00T H00y 0.9600 . ?
